data_2206200
loop_
_publ_author_name
'Ding, Yu'
'Yao, Guang-Min'
'Chen, Yi-Lang'
'Yang, Yu-She'

_publ_section_title
;Racemic
 2,10-dibenzyloxy-12-chloro-3,9-dimethoxy-5,8,13,13a-tetrahydro-6<i>H</i>-dibenzo[<i>a,g</i>]quinolizine
;
_journal_issue 7
_journal_name_full 'Acta Crystallographica Section E'
_journal_page_first o2020
_journal_page_last o2021
_journal_paper_doi 10.1107/S1600536805017307
_journal_volume 61
_journal_year 2005
_chemical_formula_iupac 'C33 H32 Cl N O4'
_chemical_formula_moiety 'C33 H32 Cl N O4'
_chemical_formula_sum 'C33 H32 Cl N O4'
_chemical_formula_weight 542.05
_chemical_melting_point 422
_chemical_name_common 12-chloro-2,10-dibenzyloxy-3,9-dimethoxytetrahydroprotoberberine
_chemical_name_systematic
;
2,10-dibenzyloxy-12-chloro-3,9-dimethoxy-5,8,13,13a-
tetrahydro-6H-dibenzo[a,g]quinolizine
;
_space_group_IT_number 15
_symmetry_cell_setting monoclinic
_symmetry_space_group_name_Hall '-C 2yc'
_symmetry_space_group_name_H-M 'C 1 2/c 1'
_atom_sites_solution_hydrogens geom
_atom_sites_solution_primary direct
_atom_sites_solution_secondary difmap
_audit_creation_method SHELXL-97
_cell_angle_alpha 90.00
_cell_angle_beta 126.549(2)
_cell_angle_gamma 90.00
_cell_formula_units_Z 8
_cell_length_a 20.4833(18)
_cell_length_b 21.6089(18)
_cell_length_c 16.0523(14)
_cell_measurement_reflns_used 3475
_cell_measurement_temperature 293(2)
_cell_measurement_theta_max 44.918
_cell_measurement_theta_min 4.951
_cell_volume 5707.9(9)
_computing_cell_refinement 'SAINT (Bruker,2000)'
_computing_data_collection 'SMART (Bruker,2000)'
_computing_data_reduction 'SHELXTL (Bruker, 2000)'
_computing_molecular_graphics SHELXTL
_computing_publication_material SHELXTL
_computing_structure_refinement 'SHELXL97 (Sheldrick, 1997)'
_computing_structure_solution 'SHELXS97 (Sheldrick, 1997)'
_diffrn_ambient_temperature 293(2)
_diffrn_measured_fraction_theta_full 0.997
_diffrn_measured_fraction_theta_max 0.997
_diffrn_measurement_device_type 'Bruker SMART CCD area-detector'
_diffrn_measurement_method '\f and \w'
_diffrn_radiation_monochromator graphite
_diffrn_radiation_source 'fine-focus sealed tube'
_diffrn_radiation_type MoK\a
_diffrn_radiation_wavelength 0.71073
_diffrn_reflns_av_R_equivalents 0.0692
_diffrn_reflns_av_sigmaI/netI 0.0628
_diffrn_reflns_limit_h_max 22
_diffrn_reflns_limit_h_min -26
_diffrn_reflns_limit_k_max 25
_diffrn_reflns_limit_k_min -27
_diffrn_reflns_limit_l_max 20
_diffrn_reflns_limit_l_min -13
_diffrn_reflns_number 16679
_diffrn_reflns_theta_full 27.00
_diffrn_reflns_theta_max 27.00
_diffrn_reflns_theta_min 1.56
_diffrn_standards_decay_% 0
_diffrn_standards_number 0
_exptl_absorpt_coefficient_mu 0.172
_exptl_absorpt_correction_T_max 0.930
_exptl_absorpt_correction_T_min 0.705
_exptl_absorpt_correction_type multi-scan
_exptl_absorpt_process_details '(SADABS; Sheldrick, 1996)'
_exptl_crystal_colour yellow
_exptl_crystal_density_diffrn 1.262
_exptl_crystal_density_method 'not measured'
_exptl_crystal_description block
_exptl_crystal_F_000 2288
_exptl_crystal_size_max 0.510
_exptl_crystal_size_mid 0.417
_exptl_crystal_size_min 0.398
_refine_diff_density_max 0.246
_refine_diff_density_min -0.330
_refine_ls_extinction_method none
_refine_ls_goodness_of_fit_ref 0.956
_refine_ls_hydrogen_treatment constr
_refine_ls_matrix_type full
_refine_ls_number_parameters 366
_refine_ls_number_reflns 6226
_refine_ls_number_restraints 0
_refine_ls_restrained_S_all 0.956
_refine_ls_R_factor_all 0.1003
_refine_ls_R_factor_gt 0.0626
_refine_ls_shift/su_max 0.087
_refine_ls_shift/su_mean 0.018
_refine_ls_structure_factor_coef Fsqd
_refine_ls_weighting_details 'calc w = 1/[\s^2^(Fo^2^)+(0.0924P)^2^] where P = (Fo^2^+2Fc^2^)/3'
_refine_ls_weighting_scheme calc
_refine_ls_wR_factor_gt 0.1579
_refine_ls_wR_factor_ref 0.1769
_reflns_number_gt 3798
_reflns_number_total 6226
_reflns_threshold_expression I>2\s(I)
_cod_data_source_file hg6192.cif
_cod_data_source_block I
_cod_depositor_comments
;
The following automatic conversions were performed:
'_symmetry_cell_setting' value 'Monoclinic' changed to 'monoclinic'
according to '/home/saulius/struct/CIF-dictionaries/cif_core.dic'
dictionary named 'cif_core.dic' version 2.4.1 from 2010-06-29.

Automatic conversion script
Id: cif_fix_enum 1527 2010-12-29 10:47:43Z saulius 

The following automatic conversions were performed:

'_symmetry_cell_setting' value 'Monoclinic' changed to 'monoclinic'
according to /home/saulius/struct/CIF-dictionaries/cif_core.dic
dictionary named 'cif_core.dic' version 2.4.1 from 2010-06-29.

Automatic conversion script
Id: cif_fix_values 1715 2011-07-08 13:25:40Z adriana 
;
_cod_original_sg_symbol_H-M 'C 2/c'
_cod_database_code 2206200
_cod_database_fobs_code 2206200

loop_
_symmetry_equiv_pos_as_xyz
'x, y, z'
'-x, y, -z+1/2'
'x+1/2, y+1/2, z'
'-x+1/2, y+1/2, -z+1/2'
'-x, -y, -z'
'x, -y, z-1/2'
'-x+1/2, -y+1/2, -z'
'x+1/2, -y+1/2, z-1/2'

loop_
_atom_site_label
_atom_site_fract_x
_atom_site_fract_y
_atom_site_fract_z
_atom_site_U_iso_or_equiv
_atom_site_adp_type
_atom_site_calc_flag
_atom_site_refinement_flags
_atom_site_occupancy
_atom_site_type_symbol
Cl 1.03774(4) 1.09641(3) 0.90831(5) 0.0657(2) Uani d . 1 Cl
O1 1.19607(10) 0.90460(8) 1.11709(13) 0.0676(5) Uani d . 1 O
O2 1.06818(11) 0.82930(8) 0.98098(14) 0.0705(5) Uani d . 1 O
O3 0.66678(10) 1.10771(9) 0.42038(14) 0.0794(6) Uani d . 1 O
O4 0.53848(10) 1.05153(9) 0.36682(13) 0.0695(5) Uani d . 1 O
N7 0.84259(11) 0.90284(8) 0.74953(15) 0.0545(5) Uani d . 1 N
C1 0.75440(13) 1.03225(10) 0.55417(17) 0.0476(5) Uani d . 1 C
H1 0.8010 1.0536 0.5740 0.057 Uiso calc R 1 H
C2 0.68022(14) 1.05509(11) 0.47500(17) 0.0522(6) Uani d . 1 C
C3 0.60890(14) 1.02331(11) 0.44409(18) 0.0533(6) Uani d . 1 C
C4 0.61610(15) 0.96945(12) 0.49381(19) 0.0563(6) Uani d . 1 C
C5 0.69690(15) 0.88684(12) 0.6282(2) 0.0693(8) Uani d . 1 C
H5A 0.6872 0.8955 0.6793 0.083 Uiso calc R 1 H
H5B 0.6553 0.8583 0.5778 0.083 Uiso calc R 1 H
C6 0.77916(15) 0.85759(12) 0.6806(2) 0.0693(8) Uani d . 1 C
H6A 0.7837 0.8219 0.7205 0.083 Uiso calc R 1 H
H6B 0.7860 0.8436 0.6288 0.083 Uiso calc R 1 H
C8 0.92052(16) 0.87195(12) 0.8126(2) 0.0612(7) Uani d . 1 C
C9 1.06352(14) 0.89219(10) 0.96494(18) 0.0534(6) Uani d . 1 C
C10 1.12769(14) 0.93120(11) 1.03296(18) 0.0540(6) Uani d . 1 C
C11 1.11841(14) 0.99458(11) 1.01508(18) 0.0540(6) Uani d . 1 C
H11 1.1606 1.0216 1.0600 0.065 Uiso calc R 1 H
C12 1.04563(14) 1.01670(10) 0.92968(17) 0.0489(5) Uani d . 1 C
C13 0.90082(13) 1.00399(10) 0.76794(17) 0.0479(5) Uani d . 1 C
H13A 0.9120 1.0340 0.7331 0.058 Uiso calc R 1 H
H13B 0.8725 1.0252 0.7911 0.058 Uiso calc R 1 H
C14 0.84592(13) 0.95368(10) 0.69120(17) 0.0469(5) Uani d . 1 C
H14 0.8708 0.9378 0.6589 0.056 Uiso calc R 1 H
C15 0.76219(13) 0.97748(10) 0.60642(16) 0.0460(5) Uani d . 1 C
C16 0.69133(14) 0.94619(11) 0.57454(19) 0.0518(6) Uani d . 1 C
C17 0.98993(14) 0.91580(10) 0.88105(18) 0.0507(6) Uani d . 1 C
C18 0.97998(13) 0.97912(10) 0.86085(17) 0.0461(5) Uani d . 1 C
C19 0.73114(15) 1.14429(13) 0.4454(2) 0.0726(8) Uani d . 1 C
H19A 0.7691 1.1204 0.4410 0.087 Uiso calc R 1 H
H19B 0.7595 1.1598 0.5156 0.087 Uiso calc R 1 H
C20 0.69804(16) 1.19715(12) 0.3701(2) 0.0664(7) Uani d . 1 C
C21 0.6184(2) 1.2105(2) 0.3057(4) 0.119(3) Uani d . 1 C
H21 0.5815 1.1865 0.3074 0.124 Uiso calc R 1 H
C22 0.5904(3) 1.2596(3) 0.2370(5) 0.127(4) Uani d . 1 C
H22 0.5350 1.2679 0.1929 0.130 Uiso calc R 1 H
C23 0.6416(3) 1.29480(18) 0.2331(3) 0.1180(14) Uani d . 1 C
H23 0.6230 1.3289 0.1892 0.122 Uiso calc R 1 H
C24 0.7201(3) 1.28028(17) 0.2933(3) 0.1080(12) Uani d . 1 C
H24 0.7562 1.3029 0.2882 0.130 Uiso calc R 1 H
C25 0.74877(19) 1.23216(15) 0.3634(3) 0.0903(10) Uani d . 1 C
H25 0.8042 1.2239 0.4066 0.108 Uiso calc R 1 H
C26 0.46454(15) 1.02098(15) 0.3301(2) 0.0822(9) Uani d . 1 C
H26A 0.4634 0.9813 0.3023 0.123 Uiso calc R 1 H
H26B 0.4196 1.0455 0.2768 0.123 Uiso calc R 1 H
H26C 0.4606 1.0155 0.3863 0.123 Uiso calc R 1 H
C27 1.27051(15) 0.93765(13) 1.1696(2) 0.0728(8) Uani d . 1 C
H27A 1.2685 0.9737 1.2040 0.087 Uiso calc R 1 H
H27B 1.2807 0.9514 1.1207 0.087 Uiso calc R 1 H
C28 1.33600(14) 0.89479(11) 1.2471(2) 0.0568(6) Uani d . 1 C
C29 1.3690(2) 0.85104(17) 1.2202(3) 0.0929(10) Uani d . 1 C
H29 1.3525 0.8487 1.1524 0.111 Uiso calc R 1 H
C30 1.4279(2) 0.80974(18) 1.2957(4) 0.1152(13) Uani d . 1 C
H30 1.4504 0.7800 1.2779 0.128 Uiso calc R 1 H
C31 1.4515(2) 0.81338(18) 1.3938(4) 0.1018(12) Uani d . 1 C
H31 1.4895 0.7854 1.4431 0.122 Uiso calc R 1 H
C32 1.42108(19) 0.85657(16) 1.4213(3) 0.0888(10) Uani d . 1 C
H32 1.4387 0.8594 1.4896 0.107 Uiso calc R 1 H
C33 1.36345(16) 0.89685(12) 1.3474(2) 0.0683(7) Uani d . 1 C
H33 1.3424 0.9267 1.3671 0.082 Uiso calc R 1 H
C34 1.1295(2) 0.79681(14) 0.9841(3) 0.0951(10) Uani d . 1 C
H34A 1.1061 0.7615 0.9392 0.123 Uiso calc R 1 H
H34B 1.1704 0.7833 1.0538 0.123 Uiso calc R 1 H
H34C 1.1536 0.8235 0.9615 0.123 Uiso calc R 1 H
H4 0.5676(14) 0.9475(11) 0.4693(18) 0.060(7) Uiso d . 1 H
H8A 0.9205(15) 0.8414(12) 0.855(2) 0.068(7) Uiso d . 1 H
H8B 0.9368(15) 0.8515(12) 0.774(2) 0.069(8) Uiso d . 1 H

loop_
_atom_site_aniso_label
_atom_site_aniso_U_11
_atom_site_aniso_U_22
_atom_site_aniso_U_33
_atom_site_aniso_U_12
_atom_site_aniso_U_13
_atom_site_aniso_U_23
Cl 0.0634(4) 0.0405(3) 0.0764(5) -0.0063(3) 0.0325(4) 0.0030(3)
O1 0.0522(10) 0.0613(11) 0.0614(11) -0.0078(8) 0.0187(9) 0.0206(8)
O2 0.0623(11) 0.0461(10) 0.0817(13) 0.0004(8) 0.0313(10) 0.0218(9)
O3 0.0514(10) 0.0816(14) 0.0710(12) -0.0103(9) 0.0179(9) 0.0346(10)
O4 0.0439(10) 0.0803(13) 0.0620(11) -0.0062(9) 0.0194(9) 0.0130(9)
N7 0.0523(11) 0.0412(11) 0.0561(12) -0.0081(9) 0.0248(10) 0.0083(9)
C1 0.0447(13) 0.0511(13) 0.0464(13) -0.0080(10) 0.0268(11) 0.0007(10)
C2 0.0517(14) 0.0551(14) 0.0452(13) -0.0056(11) 0.0263(12) 0.0063(11)
C3 0.0477(13) 0.0607(15) 0.0454(13) -0.0061(11) 0.0245(11) -0.0004(11)
C4 0.0475(14) 0.0590(15) 0.0581(15) -0.0137(12) 0.0291(13) -0.0021(12)
C5 0.0582(16) 0.0582(16) 0.0769(19) -0.0160(13) 0.0323(14) 0.0085(13)
C6 0.0650(17) 0.0469(15) 0.0735(18) -0.0136(12) 0.0291(14) 0.0077(12)
C8 0.0637(16) 0.0395(13) 0.0635(17) -0.0066(12) 0.0287(14) 0.0072(12)
C9 0.0581(14) 0.0429(13) 0.0518(14) -0.0036(11) 0.0287(12) 0.0119(10)
C10 0.0542(14) 0.0542(14) 0.0482(14) -0.0033(11) 0.0275(12) 0.0133(11)
C11 0.0535(14) 0.0518(14) 0.0521(14) -0.0093(11) 0.0289(12) 0.0017(11)
C12 0.0562(14) 0.0398(12) 0.0517(14) -0.0034(10) 0.0327(12) 0.0053(10)
C13 0.0519(13) 0.0404(12) 0.0484(13) -0.0047(10) 0.0282(11) 0.0033(10)
C14 0.0525(13) 0.0408(12) 0.0491(13) -0.0037(10) 0.0311(11) 0.0029(10)
C15 0.0500(13) 0.0449(12) 0.0442(13) -0.0056(10) 0.0287(11) -0.0025(10)
C16 0.0530(14) 0.0492(13) 0.0534(14) -0.0101(11) 0.0318(12) -0.0006(11)
C17 0.0561(14) 0.0431(13) 0.0509(14) -0.0036(10) 0.0308(12) 0.0068(10)
C18 0.0510(13) 0.0435(12) 0.0460(13) -0.0031(10) 0.0302(11) 0.0061(10)
C19 0.0569(16) 0.0638(17) 0.083(2) -0.0004(13) 0.0338(15) 0.0218(14)
C20 0.0639(17) 0.0572(16) 0.0805(19) 0.0070(13) 0.0443(15) 0.0196(13)
C21 0.089(3) 0.126(5) 0.196(6) 0.054(3) 0.100(3) 0.137(5)
C22 0.104(3) 0.158(6) 0.199(8) 0.086(4) 0.115(4) 0.148(6)
C23 0.127(3) 0.109(3) 0.139(3) 0.039(3) 0.091(3) 0.076(3)
C24 0.113(3) 0.089(3) 0.136(3) -0.004(2) 0.082(3) 0.041(2)
C25 0.075(2) 0.082(2) 0.108(3) -0.0010(17) 0.0517(19) 0.0312(19)
C26 0.0470(15) 0.109(2) 0.077(2) -0.0103(15) 0.0297(14) 0.0095(17)
C27 0.0579(16) 0.0665(18) 0.0680(18) -0.0119(13) 0.0234(14) 0.0127(13)
C28 0.0510(14) 0.0561(15) 0.0580(16) -0.0061(11) 0.0295(13) 0.0004(12)
C29 0.094(2) 0.103(3) 0.088(2) 0.002(2) 0.058(2) -0.008(2)
C30 0.103(3) 0.101(3) 0.147(4) 0.031(2) 0.078(3) -0.009(3)
C31 0.067(2) 0.090(3) 0.113(3) 0.0219(18) 0.035(2) 0.015(2)
C32 0.075(2) 0.087(2) 0.071(2) 0.0041(18) 0.0259(17) 0.0098(17)
C33 0.0618(16) 0.0637(17) 0.0673(19) 0.0048(13) 0.0320(15) 0.0026(13)
C34 0.102(3) 0.0593(19) 0.121(3) 0.0042(17) 0.065(2) 0.0042(18)

loop_
_atom_type_symbol
_atom_type_description
_atom_type_scat_dispersion_real
_atom_type_scat_dispersion_imag
_atom_type_scat_source
C C 0.0033 0.0016 'International Tables Vol C Tables 4.2.6.8 and 6.1.1.4'
H H 0.0000 0.0000 'International Tables Vol C Tables 4.2.6.8 and 6.1.1.4'
N N 0.0061 0.0033 'International Tables Vol C Tables 4.2.6.8 and 6.1.1.4'
O O 0.0106 0.0060 'International Tables Vol C Tables 4.2.6.8 and 6.1.1.4'
Cl Cl 0.1484 0.1585 'International Tables Vol C Tables 4.2.6.8 and 6.1.1.4'

loop_
_geom_angle_atom_site_label_1
_geom_angle_atom_site_label_2
_geom_angle_atom_site_label_3
_geom_angle
C10 O1 C27 118.81(18)
C9 O2 C34 117.3(2)
C2 O3 C19 120.08(19)
C3 O4 C26 117.3(2)
C8 N7 C6 109.42(19)
C8 N7 C14 109.85(19)
C6 N7 C14 111.92(18)
C2 C1 C15 121.9(2)
C2 C1 H1 119.1
C15 C1 H1 119.1
O3 C2 C1 126.0(2)
O3 C2 C3 114.3(2)
C1 C2 C3 119.8(2)
O4 C3 C4 126.8(2)
O4 C3 C2 114.5(2)
C4 C3 C2 118.7(2)
C3 C4 C16 121.8(2)
C3 C4 H4 117.4(14)
C16 C4 H4 120.8(14)
C6 C5 C16 110.8(2)
C6 C5 H5A 109.5
C16 C5 H5A 109.5
C6 C5 H5B 109.5
C16 C5 H5B 109.5
H5A C5 H5B 108.1
N7 C6 C5 109.6(2)
N7 C6 H6A 109.7
C5 C6 H6A 109.7
N7 C6 H6B 109.7
C5 C6 H6B 109.7
H6A C6 H6B 108.2
N7 C8 C17 112.9(2)
N7 C8 H8A 110.5(15)
C17 C8 H8A 108.4(16)
N7 C8 H8B 114.8(15)
C17 C8 H8B 102.7(15)
H8A C8 H8B 107(2)
O2 C9 C10 121.7(2)
O2 C9 C17 117.3(2)
C10 C9 C17 120.9(2)
O1 C10 C9 117.1(2)
O1 C10 C11 123.6(2)
C9 C10 C11 119.2(2)
C12 C11 C10 118.8(2)
C12 C11 H11 120.6
C10 C11 H11 120.6
C11 C12 C18 123.5(2)
C11 C12 Cl 117.19(17)
C18 C12 Cl 119.31(17)
C18 C13 C14 112.84(18)
C18 C13 H13A 109.0
C14 C13 H13A 109.0
C18 C13 H13B 109.0
C14 C13 H13B 109.0
H13A C13 H13B 107.8
N7 C14 C15 111.71(18)
N7 C14 C13 108.09(18)
C15 C14 C13 112.45(18)
N7 C14 H14 108.2
C15 C14 H14 108.2
C13 C14 H14 108.2
C16 C15 C1 117.8(2)
C16 C15 C14 122.8(2)
C1 C15 C14 119.33(19)
C4 C16 C15 120.1(2)
C4 C16 C5 120.3(2)
C15 C16 C5 119.6(2)
C9 C17 C18 120.7(2)
C9 C17 C8 119.0(2)
C18 C17 C8 120.3(2)
C12 C18 C17 116.9(2)
C12 C18 C13 122.88(19)
C17 C18 C13 120.3(2)
O3 C19 C20 107.9(2)
O3 C19 H19A 110.1
C20 C19 H19A 110.1
O3 C19 H19B 110.1
C20 C19 H19B 110.1
H19A C19 H19B 108.4
C25 C20 C21 117.4(3)
C25 C20 C19 119.6(2)
C21 C20 C19 122.9(3)
C20 C21 C22 121.0(3)
C20 C21 H21 119.5
C22 C21 H21 119.5
C23 C22 C21 120.9(4)
C23 C22 H22 119.6
C21 C22 H22 119.6
C22 C23 C24 118.5(3)
C22 C23 H23 120.7
C24 C23 H23 120.7
C23 C24 C25 121.0(3)
C23 C24 H24 119.5
C25 C24 H24 119.5
C20 C25 C24 121.1(3)
C20 C25 H25 119.4
C24 C25 H25 119.5
O4 C26 H26A 109.5
O4 C26 H26B 109.5
H26A C26 H26B 109.5
O4 C26 H26C 109.5
H26A C26 H26C 109.5
H26B C26 H26C 109.5
O1 C27 C28 107.3(2)
O1 C27 H27A 110.3
C28 C27 H27A 110.3
O1 C27 H27B 110.2
C28 C27 H27B 110.2
H27A C27 H27B 108.5
C33 C28 C29 117.6(3)
C33 C28 C27 120.2(2)
C29 C28 C27 122.2(3)
C28 C29 C30 119.8(3)
C28 C29 H29 120.1
C30 C29 H29 120.1
C31 C30 C29 119.8(3)
C31 C30 H30 120.1
C29 C30 H30 120.1
C32 C31 C30 121.0(3)
C32 C31 H31 119.5
C30 C31 H31 119.5
C31 C32 C33 119.1(3)
C31 C32 H32 120.4
C33 C32 H32 120.4
C28 C33 C32 122.7(3)
C28 C33 H33 118.6
C32 C33 H33 118.6
O2 C34 H34A 109.5
O2 C34 H34B 109.5
H34A C34 H34B 109.5
O2 C34 H34C 109.5
H34A C34 H34C 109.5
H34B C34 H34C 109.5

loop_
_geom_bond_atom_site_label_1
_geom_bond_atom_site_label_2
_geom_bond_distance
Cl C12 1.745(2)
O1 C10 1.365(3)
O1 C27 1.419(3)
O2 C9 1.376(3)
O2 C34 1.413(3)
O3 C2 1.360(3)
O3 C19 1.376(3)
O4 C3 1.364(3)
O4 C26 1.419(3)
N7 C8 1.447(3)
N7 C6 1.468(3)
N7 C14 1.471(3)
C1 C2 1.367(3)
C1 C15 1.404(3)
C1 H1 0.9300
C2 C3 1.410(3)
C3 C4 1.369(3)
C4 C16 1.389(3)
C4 H4 0.95(2)
C5 C6 1.503(4)
C5 C16 1.511(3)
C5 H5A 0.9700
C5 H5B 0.9700
C6 H6A 0.9700
C6 H6B 0.9700
C8 C17 1.506(3)
C8 H8A 0.95(3)
C8 H8B 0.97(3)
C9 C10 1.386(3)
C9 C17 1.389(3)
C10 C11 1.389(3)
C11 C12 1.377(3)
C11 H11 0.9300
C12 C18 1.385(3)
C13 C18 1.504(3)
C13 C14 1.521(3)
C13 H13A 0.9700
C13 H13B 0.9700
C14 C15 1.509(3)
C14 H14 0.9800
C15 C16 1.393(3)
C17 C18 1.393(3)
C19 C20 1.499(3)
C19 H19A 0.9700
C19 H19B 0.9700
C20 C25 1.341(4)
C20 C21 1.344(4)
C21 C22 1.384(5)
C21 H21 0.9300
C22 C23 1.327(5)
C22 H22 0.9300
C23 C24 1.329(5)
C23 H23 0.9300
C24 C25 1.380(4)
C24 H24 0.9300
C25 H25 0.9300
C26 H26A 0.9600
C26 H26B 0.9600
C26 H26C 0.9600
C27 C28 1.489(4)
C27 H27A 0.9700
C27 H27B 0.9700
C28 C33 1.354(4)
C28 C29 1.372(4)
C29 C30 1.407(5)
C29 H29 0.9300
C30 C31 1.347(5)
C30 H30 0.9300
C31 C32 1.335(5)
C31 H31 0.9300
C32 C33 1.375(4)
C32 H32 0.9300
C33 H33 0.9300
C34 H34A 0.9600
C34 H34B 0.9600
C34 H34C 0.9600

loop_
_geom_torsion_atom_site_label_1
_geom_torsion_atom_site_label_2
_geom_torsion_atom_site_label_3
_geom_torsion_atom_site_label_4
_geom_torsion
C19 O3 C2 C1 -2.1(4)
C19 O3 C2 C3 177.6(2)
C15 C1 C2 O3 179.7(2)
C15 C1 C2 C3 0.1(4)
C26 O4 C3 C4 -3.1(4)
C26 O4 C3 C2 178.2(2)
O3 C2 C3 O4 -1.8(3)
C1 C2 C3 O4 177.9(2)
O3 C2 C3 C4 179.4(2)
C1 C2 C3 C4 -0.9(4)
O4 C3 C4 C16 -177.5(2)
C2 C3 C4 C16 1.1(4)
C8 N7 C6 C5 170.5(2)
C14 N7 C6 C5 -67.5(3)
C16 C5 C6 N7 53.6(3)
C6 N7 C8 C17 176.4(2)
C14 N7 C8 C17 53.2(3)
C34 O2 C9 C10 -60.5(3)
C34 O2 C9 C17 123.4(3)
C27 O1 C10 C9 160.1(2)
C27 O1 C10 C11 -22.6(4)
O2 C9 C10 O1 -0.1(4)
C17 C9 C10 O1 175.9(2)
O2 C9 C10 C11 -177.5(2)
C17 C9 C10 C11 -1.5(4)
O1 C10 C11 C12 -177.6(2)
C9 C10 C11 C12 -0.4(4)
C10 C11 C12 C18 1.2(4)
C10 C11 C12 Cl -178.24(18)
C8 N7 C14 C15 166.6(2)
C6 N7 C14 C15 44.8(3)
C8 N7 C14 C13 -69.2(2)
C6 N7 C14 C13 169.1(2)
C18 C13 C14 N7 47.9(2)
C18 C13 C14 C15 171.68(18)
C2 C1 C15 C16 0.5(3)
C2 C1 C15 C14 178.3(2)
N7 C14 C15 C16 -12.7(3)
C13 C14 C15 C16 -134.4(2)
N7 C14 C15 C1 169.7(2)
C13 C14 C15 C1 48.0(3)
C3 C4 C16 C15 -0.6(4)
C3 C4 C16 C5 179.5(2)
C1 C15 C16 C4 -0.3(3)
C14 C15 C16 C4 -178.0(2)
C1 C15 C16 C5 179.7(2)
C14 C15 C16 C5 2.0(4)
C6 C5 C16 C4 157.7(2)
C6 C5 C16 C15 -22.2(4)
O2 C9 C17 C18 178.8(2)
C10 C9 C17 C18 2.7(4)
O2 C9 C17 C8 -0.6(4)
C10 C9 C17 C8 -176.7(2)
N7 C8 C17 C9 162.3(2)
N7 C8 C17 C18 -17.2(4)
C11 C12 C18 C17 0.0(3)
Cl C12 C18 C17 179.34(17)
C11 C12 C18 C13 179.9(2)
Cl C12 C18 C13 -0.7(3)
C9 C17 C18 C12 -1.9(3)
C8 C17 C18 C12 177.6(2)
C9 C17 C18 C13 178.2(2)
C8 C17 C18 C13 -2.4(4)
C14 C13 C18 C12 166.5(2)
C14 C13 C18 C17 -13.6(3)
C2 O3 C19 C20 178.0(2)
O3 C19 C20 C25 -165.9(3)
O3 C19 C20 C21 12.1(5)
C25 C20 C21 C22 -1.5(9)
C19 C20 C21 C22 -179.5(6)
C20 C21 C22 C23 -0.3(11)
C21 C22 C23 C24 3.1(10)
C22 C23 C24 C25 -4.2(8)
C21 C20 C25 C24 0.4(6)
C19 C20 C25 C24 178.5(3)
C23 C24 C25 C20 2.5(6)
C10 O1 C27 C28 -171.9(2)
O1 C27 C28 C33 -97.7(3)
O1 C27 C28 C29 80.3(3)
C33 C28 C29 C30 1.2(5)
C27 C28 C29 C30 -176.9(3)
C28 C29 C30 C31 0.0(6)
C29 C30 C31 C32 -1.5(6)
C30 C31 C32 C33 1.5(6)
C29 C28 C33 C32 -1.2(4)
C27 C28 C33 C32 176.9(3)
C31 C32 C33 C28 -0.2(5)
